data_7153078
loop_
_publ_author_name
'Liu, Gang'
'Li, Jian'
'Qiu, Lin'
'Liu, Li'
'Xu, Guangyang'
'Ma, Bing'
'Sun, Jiangtao'

_publ_section_title
;
 Palladium-catalyzed carbenoid based N-H bond insertions: application to
 the synthesis of chiral \a-amino esters.
;
_journal_issue 36
_journal_name_full 'Organic &amp; biomolecular chemistry'
_journal_page_first 5998
_journal_page_last 6002
_journal_paper_doi 10.1039/c3ob41331d
_journal_volume 11
_journal_year 2013
_chemical_formula_sum 'C31 H36 N2 O4'
_chemical_formula_weight 500.62
_chemical_name_systematic
; 
 ? 
;
_space_group_IT_number 19
_symmetry_cell_setting orthorhombic
_symmetry_space_group_name_Hall 'P 2ac 2ab'
_symmetry_space_group_name_H-M 'P 21 21 21'
_atom_sites_solution_hydrogens geom
_atom_sites_solution_primary direct
_atom_sites_solution_secondary difmap
_audit_creation_method SHELXL-97
_cell_angle_alpha 90.00
_cell_angle_beta 90.00
_cell_angle_gamma 90.00
_cell_formula_units_Z 4
_cell_length_a 8.6627(12)
_cell_length_b 13.7443(19)
_cell_length_c 23.277(3)
_cell_measurement_temperature 296(2)
_cell_measurement_theta_max 22.98
_cell_measurement_theta_min 2.29
_cell_volume 2771.4(6)
_computing_structure_refinement 'SHELXL-97 (Sheldrick, 2008)'
_computing_structure_solution 'SHELXS-97 (Sheldrick, 2008)'
_diffrn_ambient_temperature 296(2)
_diffrn_measured_fraction_theta_full 1.000
_diffrn_measured_fraction_theta_max 1.000
_diffrn_radiation_monochromator graphite
_diffrn_radiation_source 'fine-focus sealed tube'
_diffrn_radiation_type MoK\a
_diffrn_radiation_wavelength 0.71073
_diffrn_reflns_av_R_equivalents 0.0464
_diffrn_reflns_av_sigmaI/netI 0.0437
_diffrn_reflns_limit_h_max 10
_diffrn_reflns_limit_h_min -10
_diffrn_reflns_limit_k_max 15
_diffrn_reflns_limit_k_min -16
_diffrn_reflns_limit_l_max 27
_diffrn_reflns_limit_l_min -24
_diffrn_reflns_number 15564
_diffrn_reflns_theta_full 24.99
_diffrn_reflns_theta_max 24.99
_diffrn_reflns_theta_min 1.72
_exptl_absorpt_coefficient_mu 0.079
_exptl_absorpt_correction_T_max 0.9834
_exptl_absorpt_correction_T_min 0.9801
_exptl_absorpt_correction_type multi-scan
_exptl_absorpt_process_details SADABS
_exptl_crystal_colour colorless
_exptl_crystal_density_diffrn 1.200
_exptl_crystal_density_method 'not measured'
_exptl_crystal_description block
_exptl_crystal_F_000 1072
_exptl_crystal_size_max 0.28
_exptl_crystal_size_mid 0.26
_exptl_crystal_size_min 0.24
_refine_diff_density_max 0.355
_refine_diff_density_min -0.223
_refine_diff_density_rms 0.046
_refine_ls_abs_structure_details 'Flack H D (1983), Acta Cryst. A39, 876-881'
_refine_ls_abs_structure_Flack 1.0(12)
_refine_ls_extinction_method none
_refine_ls_goodness_of_fit_ref 1.008
_refine_ls_hydrogen_treatment constr
_refine_ls_matrix_type full
_refine_ls_number_parameters 339
_refine_ls_number_reflns 4885
_refine_ls_number_restraints 0
_refine_ls_restrained_S_all 1.008
_refine_ls_R_factor_all 0.0611
_refine_ls_R_factor_gt 0.0489
_refine_ls_shift/su_max 0.001
_refine_ls_shift/su_mean 0.000
_refine_ls_structure_factor_coef Fsqd
_refine_ls_weighting_details 'calc w=1/[\s^2^(Fo^2^)+(0.0800P)^2^+0.0186P] where P=(Fo^2^+2Fc^2^)/3'
_refine_ls_weighting_scheme calc
_refine_ls_wR_factor_gt 0.1160
_refine_ls_wR_factor_ref 0.1232
_reflns_number_gt 4054
_reflns_number_total 4885
_reflns_threshold_expression >2sigma(I)
_cod_data_source_file c3ob41331d.txt
_cod_data_source_block 130510b
_cod_depositor_comments
;
The following automatic conversions were performed:

'_symmetry_cell_setting' value 'Orthorhombic' changed to
'orthorhombic' according to
/home/saulius/struct/CIF-dictionaries/cif_core.dic dictionary named
'cif_core.dic' version 2.4.2 from 2011-04-26.

Automatic conversion script
Id: cif_fix_values 1891 2012-01-12 08:04:46Z andrius 
;
_cod_original_cell_volume 2771.4(7)
_cod_original_sg_symbol_H-M P2(1)2(1)2(1)
_cod_database_code 7153078

loop_
_symmetry_equiv_pos_as_xyz
'x, y, z'
'-x+1/2, -y, z+1/2'
'-x, y+1/2, -z+1/2'
'x+1/2, -y+1/2, -z'

loop_
_atom_site_label
_atom_site_type_symbol
_atom_site_fract_x
_atom_site_fract_y
_atom_site_fract_z
_atom_site_U_iso_or_equiv
_atom_site_adp_type
_atom_site_occupancy
_atom_site_symmetry_multiplicity
_atom_site_calc_flag
_atom_site_refinement_flags
O1 O 0.77986(15) 0.99088(10) 0.92709(5) 0.0423(3) Uani 1 1 d .
O2 O 0.55731(18) 1.01497(14) 0.97387(6) 0.0646(5) Uani 1 1 d .
O3 O 1.5268(3) 1.0564(2) 1.17433(10) 0.1065(8) Uani 1 1 d .
H3 H 1.5786 1.0805 1.2002 0.160 Uiso 1 1 calc R
O4 O 1.3531(3) 1.0516(2) 1.24001(9) 0.1037(8) Uani 1 1 d .
N2 N 0.9457(2) 1.02939(14) 1.01834(7) 0.0511(5) Uani 1 1 d .
N1 N 1.3915(3) 1.05093(17) 1.18965(10) 0.0705(6) Uani 1 1 d .
C14 C 0.7794(2) 1.01471(14) 0.82265(8) 0.0403(4) Uani 1 1 d .
H14 H 0.8854 0.9899 0.8208 0.048 Uiso 1 1 calc R
C8 C 0.6939(2) 1.00481(15) 0.97375(8) 0.0434(5) Uani 1 1 d .
C7 C 0.7876(2) 0.99818(16) 1.02855(8) 0.0440(5) Uani 1 1 d .
H7 H 0.7413 1.0412 1.0573 0.053 Uiso 1 1 calc R
C9 C 0.7011(2) 0.96582(16) 0.87327(8) 0.0417(5) Uani 1 1 d .
H9 H 0.5936 0.9878 0.8754 0.050 Uiso 1 1 calc R
C4 C 1.0512(2) 1.03464(15) 1.06136(8) 0.0425(5) Uani 1 1 d .
C2 C 1.1237(3) 1.04251(17) 1.16092(9) 0.0538(6) Uani 1 1 d .
H2 H 1.0962 1.0445 1.1995 0.065 Uiso 1 1 calc R
C1 C 1.2748(3) 1.04550(16) 1.14591(9) 0.0490(5) Uani 1 1 d .
C13 C 0.6943(3) 0.97765(17) 0.76896(9) 0.0527(6) Uani 1 1 d .
H13A H 0.5878 0.9994 0.7704 0.063 Uiso 1 1 calc R
H13B H 0.7416 1.0058 0.7350 0.063 Uiso 1 1 calc R
C5 C 1.2073(3) 1.03942(18) 1.04706(9) 0.0522(5) Uani 1 1 d .
H5 H 1.2365 1.0396 1.0086 0.063 Uiso 1 1 calc R
C3 C 1.0114(3) 1.03662(17) 1.11974(8) 0.0504(5) Uani 1 1 d .
H3A H 0.9081 1.0339 1.1305 0.061 Uiso 1 1 calc R
C16 C 0.7893(2) 1.12839(15) 0.82715(9) 0.0446(5) Uani 1 1 d .
C6 C 1.3178(3) 1.04389(18) 1.08874(10) 0.0545(5) Uani 1 1 d .
H6 H 1.4217 1.0458 1.0787 0.065 Uiso 1 1 calc R
C10 C 0.7040(3) 0.85667(16) 0.86981(9) 0.0530(5) Uani 1 1 d .
H10A H 0.6517 0.8300 0.9031 0.064 Uiso 1 1 calc R
H10B H 0.8104 0.8346 0.8708 0.064 Uiso 1 1 calc R
C17 C 0.9210(2) 1.15925(14) 0.86703(9) 0.0448(5) Uani 1 1 d .
C28 C 0.7417(3) 0.69987(18) 1.08589(9) 0.0550(6) Uani 1 1 d .
C12 C 0.6975(3) 0.86809(18) 0.76393(9) 0.0588(6) Uani 1 1 d .
H12A H 0.6420 0.8489 0.7296 0.071 Uiso 1 1 calc R
H12B H 0.8037 0.8468 0.7598 0.071 Uiso 1 1 calc R
C26 C 0.8587(3) 0.81920(18) 1.02428(10) 0.0558(6) Uani 1 1 d .
H26 H 0.9279 0.8336 0.9950 0.067 Uiso 1 1 calc R
C24 C 0.6350(3) 1.17181(19) 0.84559(12) 0.0636(7) Uani 1 1 d .
H24A H 0.6401 1.2415 0.8432 0.095 Uiso 1 1 calc R
H24B H 0.6129 1.1529 0.8844 0.095 Uiso 1 1 calc R
H24C H 0.5548 1.1484 0.8207 0.095 Uiso 1 1 calc R
C30 C 0.6766(3) 0.87012(18) 1.09397(9) 0.0540(6) Uani 1 1 d .
H30 H 0.6203 0.9188 1.1122 0.065 Uiso 1 1 calc R
C25 C 0.7752(2) 0.89366(16) 1.04974(8) 0.0433(5) Uani 1 1 d .
C11 C 0.6266(3) 0.81789(18) 0.81519(10) 0.0606(6) Uani 1 1 d .
H11 H 0.5171 0.8357 0.8167 0.073 Uiso 1 1 calc R
C27 C 0.8405(3) 0.72488(19) 1.04172(10) 0.0615(6) Uani 1 1 d .
H27 H 0.8963 0.6762 1.0233 0.074 Uiso 1 1 calc R
C29 C 0.6608(3) 0.77431(18) 1.11144(10) 0.0591(6) Uani 1 1 d .
H29 H 0.5934 0.7599 1.1414 0.071 Uiso 1 1 calc R
C22 C 0.9005(3) 1.21659(17) 0.91517(10) 0.0580(6) Uani 1 1 d .
H22 H 0.8007 1.2341 0.9257 0.070 Uiso 1 1 calc R
C31 C 0.7221(4) 0.5959(2) 1.10563(12) 0.0773(8) Uani 1 1 d .
H31A H 0.6200 0.5738 1.0963 0.116 Uiso 1 1 calc R
H31B H 0.7370 0.5923 1.1464 0.116 Uiso 1 1 calc R
H31C H 0.7968 0.5554 1.0867 0.116 Uiso 1 1 calc R
C15 C 0.6370(5) 0.7075(2) 0.81213(15) 0.1022(12) Uani 1 1 d .
H15A H 0.7435 0.6882 0.8118 0.153 Uiso 1 1 calc R
H15B H 0.5876 0.6850 0.7777 0.153 Uiso 1 1 calc R
H15C H 0.5865 0.6797 0.8450 0.153 Uiso 1 1 calc R
C20 C 1.1683(4) 1.2248(2) 0.93372(14) 0.0807(9) Uani 1 1 d .
H20 H 1.2509 1.2473 0.9555 0.097 Uiso 1 1 calc R
C23 C 0.8279(4) 1.1721(2) 0.76693(10) 0.0704(7) Uani 1 1 d .
H23A H 0.8453 1.2408 0.7706 0.106 Uiso 1 1 calc R
H23B H 0.7430 1.1609 0.7413 0.106 Uiso 1 1 calc R
H23C H 0.9190 1.1415 0.7519 0.106 Uiso 1 1 calc R
C18 C 1.0719(3) 1.13435(19) 0.85367(12) 0.0632(6) Uani 1 1 d .
H18 H 1.0913 1.0951 0.8220 0.076 Uiso 1 1 calc R
C21 C 1.0217(4) 1.2488(2) 0.94815(13) 0.0760(8) Uani 1 1 d .
H21 H 1.0031 1.2872 0.9804 0.091 Uiso 1 1 calc R
C19 C 1.1936(3) 1.1669(2) 0.88670(15) 0.0837(9) Uani 1 1 d .
H19 H 1.2940 1.1494 0.8769 0.100 Uiso 1 1 calc R

loop_
_atom_site_aniso_label
_atom_site_aniso_U_11
_atom_site_aniso_U_22
_atom_site_aniso_U_33
_atom_site_aniso_U_23
_atom_site_aniso_U_13
_atom_site_aniso_U_12
O1 0.0374(7) 0.0543(9) 0.0352(7) 0.0002(6) -0.0017(6) -0.0054(6)
O2 0.0451(9) 0.0980(14) 0.0508(9) -0.0082(9) 0.0033(7) 0.0091(9)
O3 0.0718(14) 0.147(2) 0.1003(16) -0.0429(15) -0.0395(13) 0.0252(14)
O4 0.1221(18) 0.136(2) 0.0527(11) -0.0034(11) -0.0348(12) 0.0099(16)
N2 0.0457(9) 0.0678(12) 0.0396(9) 0.0045(9) -0.0043(8) -0.0160(9)
N1 0.0804(17) 0.0671(14) 0.0641(14) -0.0143(11) -0.0293(12) 0.0163(12)
C14 0.0383(10) 0.0461(11) 0.0366(10) 0.0016(8) -0.0014(8) 0.0023(9)
C8 0.0466(12) 0.0467(11) 0.0368(10) -0.0013(9) 0.0042(9) -0.0007(9)
C7 0.0450(11) 0.0516(12) 0.0354(10) -0.0012(9) 0.0003(9) -0.0052(9)
C9 0.0367(10) 0.0518(12) 0.0367(10) -0.0032(9) -0.0034(8) -0.0035(9)
C4 0.0500(12) 0.0417(11) 0.0359(10) 0.0003(9) -0.0020(9) -0.0067(9)
C2 0.0723(16) 0.0540(13) 0.0350(11) -0.0034(10) -0.0017(10) -0.0027(12)
C1 0.0602(13) 0.0415(11) 0.0452(11) -0.0037(9) -0.0137(10) 0.0052(10)
C13 0.0604(14) 0.0590(14) 0.0385(11) -0.0032(9) -0.0046(10) -0.0021(11)
C5 0.0570(13) 0.0629(14) 0.0368(10) 0.0007(10) 0.0000(10) -0.0088(11)
C3 0.0560(13) 0.0612(13) 0.0341(11) -0.0004(10) 0.0017(9) -0.0086(11)
C16 0.0480(11) 0.0433(11) 0.0426(10) 0.0052(9) -0.0012(9) 0.0027(9)
C6 0.0493(12) 0.0614(14) 0.0529(12) -0.0031(11) -0.0045(10) -0.0006(11)
C10 0.0593(13) 0.0491(13) 0.0507(12) 0.0041(10) -0.0015(11) -0.0126(11)
C17 0.0503(12) 0.0328(10) 0.0511(12) 0.0056(9) 0.0003(10) 0.0003(9)
C28 0.0621(15) 0.0577(14) 0.0451(11) 0.0034(10) -0.0062(11) -0.0112(11)
C12 0.0641(15) 0.0646(15) 0.0478(12) -0.0142(11) -0.0056(11) -0.0041(12)
C26 0.0549(13) 0.0626(15) 0.0499(12) 0.0059(11) 0.0142(11) 0.0033(11)
C24 0.0580(14) 0.0540(14) 0.0788(17) -0.0002(12) -0.0102(13) 0.0157(11)
C30 0.0592(14) 0.0574(14) 0.0454(11) -0.0056(10) 0.0150(10) -0.0042(11)
C25 0.0407(10) 0.0542(12) 0.0350(9) 0.0001(9) -0.0003(9) -0.0051(9)
C11 0.0629(15) 0.0533(14) 0.0657(15) -0.0077(12) -0.0083(12) -0.0116(11)
C27 0.0665(16) 0.0597(15) 0.0581(14) 0.0009(11) 0.0071(12) 0.0103(12)
C29 0.0647(15) 0.0639(16) 0.0487(12) 0.0012(11) 0.0149(11) -0.0151(13)
C22 0.0637(15) 0.0507(13) 0.0597(14) -0.0067(11) -0.0020(12) -0.0018(11)
C31 0.094(2) 0.0592(17) 0.0788(18) 0.0105(13) -0.0059(16) -0.0121(15)
C15 0.150(3) 0.0583(18) 0.098(2) -0.0138(16) -0.019(2) -0.0318(18)
C20 0.086(2) 0.0640(18) 0.092(2) 0.0002(16) -0.0357(18) -0.0186(16)
C23 0.0923(19) 0.0624(16) 0.0566(14) 0.0187(12) -0.0049(14) -0.0095(14)
C18 0.0498(13) 0.0611(15) 0.0788(16) -0.0076(13) 0.0009(13) -0.0024(11)
C21 0.095(2) 0.0612(17) 0.0720(17) -0.0080(13) -0.0163(17) -0.0120(15)
C19 0.0479(15) 0.078(2) 0.125(3) 0.0019(19) -0.0097(17) -0.0040(14)

loop_
_atom_type_symbol
_atom_type_description
_atom_type_scat_dispersion_real
_atom_type_scat_dispersion_imag
_atom_type_scat_source
C C 0.0033 0.0016 'International Tables Vol C Tables 4.2.6.8 and 6.1.1.4'
H H 0.0000 0.0000 'International Tables Vol C Tables 4.2.6.8 and 6.1.1.4'
N N 0.0061 0.0033 'International Tables Vol C Tables 4.2.6.8 and 6.1.1.4'
O O 0.0106 0.0060 'International Tables Vol C Tables 4.2.6.8 and 6.1.1.4'

loop_
_geom_angle_atom_site_label_1
_geom_angle_atom_site_label_2
_geom_angle_atom_site_label_3
_geom_angle
C8 O1 C9 118.04(15)
C4 N2 C7 121.93(17)
O4 N1 O3 122.7(2)
O4 N1 C1 119.3(3)
O3 N1 C1 118.0(2)
C9 C14 C13 105.66(16)
C9 C14 C16 114.46(16)
C13 C14 C16 114.22(16)
O2 C8 O1 125.08(19)
O2 C8 C7 122.52(18)
O1 C8 C7 112.23(17)
N2 C7 C8 110.46(16)
N2 C7 C25 113.44(18)
C8 C7 C25 106.95(16)
O1 C9 C10 105.79(16)
O1 C9 C14 110.55(15)
C10 C9 C14 113.14(17)
N2 C4 C5 118.63(18)
N2 C4 C3 123.41(19)
C5 C4 C3 117.95(19)
C1 C2 C3 120.5(2)
C2 C1 C6 120.5(2)
C2 C1 N1 119.9(2)
C6 C1 N1 119.6(2)
C12 C13 C14 112.60(19)
C6 C5 C4 120.9(2)
C2 C3 C4 120.3(2)
C24 C16 C17 111.97(18)
C24 C16 C23 106.8(2)
C17 C16 C23 106.17(18)
C24 C16 C14 111.14(18)
C17 C16 C14 110.93(16)
C23 C16 C14 109.58(18)
C5 C6 C1 119.7(2)
C9 C10 C11 112.59(18)
C22 C17 C18 116.4(2)
C22 C17 C16 123.7(2)
C18 C17 C16 119.9(2)
C29 C28 C27 116.9(2)
C29 C28 C31 121.0(2)
C27 C28 C31 122.1(2)
C11 C12 C13 112.77(19)
C27 C26 C25 120.9(2)
C25 C30 C29 120.3(2)
C30 C25 C26 118.0(2)
C30 C25 C7 120.54(19)
C26 C25 C7 121.40(18)
C12 C11 C15 113.3(2)
C12 C11 C10 108.58(18)
C15 C11 C10 111.1(2)
C26 C27 C28 121.9(2)
C28 C29 C30 122.0(2)
C21 C22 C17 122.6(3)
C21 C20 C19 119.3(3)
C19 C18 C17 121.0(3)
C20 C21 C22 119.9(3)
C20 C19 C18 120.7(3)

loop_
_geom_bond_atom_site_label_1
_geom_bond_atom_site_label_2
_geom_bond_distance
O1 C8 1.331(2)
O1 C9 1.468(2)
O2 C8 1.191(3)
O3 N1 1.228(3)
O4 N1 1.219(3)
N2 C4 1.357(3)
N2 C7 1.455(3)
N1 C1 1.437(3)
C14 C9 1.517(3)
C14 C13 1.538(3)
C14 C16 1.568(3)
C8 C7 1.515(3)
C7 C25 1.523(3)
C9 C10 1.503(3)
C4 C5 1.395(3)
C4 C3 1.402(3)
C2 C1 1.355(3)
C2 C3 1.368(3)
C1 C6 1.382(3)
C13 C12 1.511(3)
C5 C6 1.364(3)
C16 C24 1.526(3)
C16 C17 1.531(3)
C16 C23 1.561(3)
C10 C11 1.533(3)
C17 C22 1.381(3)
C17 C18 1.386(3)
C28 C29 1.375(3)
C28 C27 1.382(3)
C28 C31 1.511(4)
C12 C11 1.509(3)
C26 C27 1.368(4)
C26 C25 1.386(3)
C30 C25 1.376(3)
C30 C29 1.385(3)
C11 C15 1.521(4)
C22 C21 1.374(4)
C20 C21 1.354(5)
C20 C19 1.371(4)
C18 C19 1.380(4)
